data_2203269
loop_
_publ_author_name
'Zhang, Xiu-Lian'
'Chen, Xiao-Ming'
'Ng^a^, Seik Weng'

_publ_section_title
;
 Guanidinium 4-hydroxy-3-carboxybenzenesulfonate
;
_journal_issue 3
_journal_name_full 'Acta Crystallographica Section E'
_journal_page_first o453
_journal_page_last o454
_journal_paper_doi 10.1107/S1600536804004052
_journal_volume 60
_journal_year 2004
_chemical_formula_moiety 'C H6 N3 1+, C7 H5 O6 S 1-'
_chemical_formula_sum 'C8 H11 N3 O6 S'
_chemical_formula_weight 277.26
_chemical_name_systematic
;
 Guanidinium 4-hydroxy-3-carboxybenzene sulfonate
;
_space_group_IT_number 2
_symmetry_cell_setting triclinic
_symmetry_space_group_name_Hall '-P 1'
_symmetry_space_group_name_H-M 'P -1'
_atom_sites_solution_hydrogens geom
_atom_sites_solution_primary direct
_atom_sites_solution_secondary difmap
_audit_creation_method SHELXL-97
_cell_angle_alpha 87.2050(10)
_cell_angle_beta 74.5170(10)
_cell_angle_gamma 66.2770(10)
_cell_formula_units_Z 2
_cell_length_a 7.4072(6)
_cell_length_b 8.6995(7)
_cell_length_c 10.2525(8)
_cell_measurement_reflns_used 2298
_cell_measurement_temperature 298(2)
_cell_measurement_theta_max 28.0
_cell_measurement_theta_min 2.5
_cell_volume 581.60(8)
_computing_cell_refinement 'SAINT (Bruker, 2001)'
_computing_data_collection 'SMART (Bruker, 2001)'
_computing_data_reduction SAINT
_computing_molecular_graphics 'ORTEPII (Johnson, 1976)'
_computing_publication_material SHELXL97
_computing_structure_refinement 'SHELXL97 (Sheldrick, 1997)'
_computing_structure_solution 'SHELXS97 (Sheldrick, 1997)'
_diffrn_ambient_temperature 298(2)
_diffrn_measured_fraction_theta_full 0.96
_diffrn_measured_fraction_theta_max 0.96
_diffrn_measurement_device_type 'Bruker SMART APEX area-detector diffractometer'
_diffrn_measurement_method '\w and \f scan'
_diffrn_radiation_monochromator graphite
_diffrn_radiation_source 'fine-focus sealed tube'
_diffrn_radiation_type MoK\a
_diffrn_radiation_wavelength 0.71073
_diffrn_reflns_av_R_equivalents 0.015
_diffrn_reflns_av_sigmaI/netI 0.023
_diffrn_reflns_limit_h_max 9
_diffrn_reflns_limit_h_min -8
_diffrn_reflns_limit_k_max 11
_diffrn_reflns_limit_k_min -11
_diffrn_reflns_limit_l_max 13
_diffrn_reflns_limit_l_min -13
_diffrn_reflns_number 5004
_diffrn_reflns_theta_full 27.6
_diffrn_reflns_theta_max 27.5
_diffrn_reflns_theta_min 2.1
_diffrn_standards_decay_% 0
_diffrn_standards_interval_time 0
_diffrn_standards_number 0
_exptl_absorpt_coefficient_mu 0.304
_exptl_absorpt_correction_type none
_exptl_crystal_colour Colorless
_exptl_crystal_density_diffrn 1.583
_exptl_crystal_density_method 'not measured'
_exptl_crystal_description Plate
_exptl_crystal_F_000 288
_exptl_crystal_size_max 0.31
_exptl_crystal_size_mid 0.13
_exptl_crystal_size_min 0.05
_refine_diff_density_max 0.22
_refine_diff_density_min -0.33
_refine_ls_extinction_method none
_refine_ls_goodness_of_fit_ref 1.04
_refine_ls_hydrogen_treatment refall
_refine_ls_matrix_type full
_refine_ls_number_parameters 207
_refine_ls_number_reflns 2564
_refine_ls_number_restraints 11
_refine_ls_restrained_S_all 1.04
_refine_ls_R_factor_all 0.043
_refine_ls_R_factor_gt 0.038
_refine_ls_shift/su_max 0.001
_refine_ls_shift/su_mean <0.001
_refine_ls_structure_factor_coef Fsqd
_refine_ls_weighting_details 'calc w = 1/[\s^2^(Fo^2^)+(0.0683P)^2^+0.0934P] where P = (Fo^2^+2Fc^2^)/3'
_refine_ls_weighting_scheme calc
_refine_ls_wR_factor_gt 0.108
_refine_ls_wR_factor_ref 0.112
_reflns_number_gt 2236
_reflns_number_total 2564
_reflns_threshold_expression I>2\s(I)
_cod_data_source_file bt6411.cif
_cod_data_source_block I
_cod_depositor_comments
;
The following automatic conversions were performed:
'_symmetry_cell_setting' value 'Triclinic' changed to 'triclinic'
according to '/home/saulius/struct/CIF-dictionaries/cif_core.dic'
dictionary named 'cif_core.dic' version 2.4.1 from
2010-06-29.

'_exptl_absorpt_correction_type' value 'None' changed to
'none' according to '/home/saulius/struct/CIF-dictionaries/cif_core.dic'
dictionary named 'cif_core.dic' version 2.4.1 from 2010-06-29.

Automatic conversion script
Id: cif_fix_enum 1527 2010-12-29 10:47:43Z saulius 

The following automatic conversions were performed:

'_symmetry_cell_setting' value 'Triclinic' changed to 'triclinic'
according to /home/saulius/struct/CIF-dictionaries/cif_core.dic
dictionary named 'cif_core.dic' version 2.4.1 from
2010-06-29.

'_exptl_absorpt_correction_type' value 'None' changed to
'none' according to
/home/saulius/struct/CIF-dictionaries/cif_core.dic dictionary named
'cif_core.dic' version 2.4.1 from 2010-06-29.

Automatic conversion script
Id: cif_fix_values 1715 2011-07-08 13:25:40Z adriana 
;
_cod_database_code 2203269
_cod_database_fobs_code 2203269

loop_
_symmetry_equiv_pos_as_xyz
'x, y, z'
'-x, -y, -z'

loop_
_atom_site_label
_atom_site_fract_x
_atom_site_fract_y
_atom_site_fract_z
_atom_site_U_iso_or_equiv
_atom_site_adp_type
_atom_site_calc_flag
_atom_site_refinement_flags
_atom_site_occupancy
_atom_site_type_symbol
S1 0.83760(6) 0.84248(5) 0.70760(4) 0.0364(2) Uani d . 1 S
O1 0.6389(2) 0.9598(2) 0.69710(10) 0.0492(3) Uani d . 1 O
O2 0.9506(2) 0.7199(2) 0.59190(10) 0.0463(3) Uani d . 1 O
O3 0.9595(2) 0.9274(2) 0.73570(10) 0.0461(3) Uani d . 1 O
O4 0.8556(2) 0.2435(2) 0.80190(10) 0.0560(4) Uani d D 1 O
O5 0.7601(2) 0.2181(2) 1.02460(10) 0.0519(3) Uani d . 1 O
O6 0.6677(2) 0.4730(2) 1.18920(10) 0.0519(4) Uani d D 1 O
N1 0.3895(3) 0.8336(2) 0.6066(2) 0.0562(4) Uani d D 1 N
N2 0.6772(3) 0.6794(2) 0.4409(2) 0.0527(4) Uani d D 1 N
N3 0.3682(3) 0.6795(2) 0.4418(2) 0.0486(4) Uani d D 1 N
C1 0.7936(2) 0.7276(2) 0.8501(2) 0.0335(3) Uani d . 1 C
C2 0.8123(2) 0.5654(2) 0.8335(2) 0.0350(3) Uani d D 1 C
C3 0.7713(2) 0.4761(2) 0.9455(2) 0.0349(4) Uani d . 1 C
C4 0.7091(3) 0.5536(2) 1.0758(2) 0.0379(4) Uani d . 1 C
C5 0.6892(3) 0.7183(2) 1.0916(2) 0.0431(4) Uani d D 1 C
C6 0.7316(3) 0.8043(2) 0.9803(2) 0.0395(4) Uani d D 1 C
C7 0.7943(3) 0.3002(2) 0.9296(2) 0.0393(4) Uani d . 1 C
C8 0.4772(3) 0.7315(2) 0.4966(2) 0.0416(4) Uani d . 1 C
H4o 0.879(4) 0.142(2) 0.788(3) 0.087(9) Uiso d D 1 H
H6o 0.694(4) 0.375(2) 1.158(3) 0.084(9) Uiso d D 1 H
H1n1 0.263(2) 0.871(3) 0.643(2) 0.059(6) Uiso d D 1 H
H1n2 0.459(3) 0.873(3) 0.636(2) 0.054(6) Uiso d D 1 H
H2n1 0.751(3) 0.708(3) 0.477(2) 0.060(7) Uiso d D 1 H
H2n2 0.734(3) 0.602(2) 0.377(2) 0.072(7) Uiso d D 1 H
H3n1 0.425(3) 0.621(2) 0.3660(10) 0.059(6) Uiso d D 1 H
H3n2 0.238(2) 0.716(3) 0.478(2) 0.064(7) Uiso d D 1 H
H2 0.851(3) 0.512(2) 0.7470(10) 0.043(5) Uiso d D 1 H
H5 0.649(3) 0.771(3) 1.1800(10) 0.066(6) Uiso d D 1 H
H6 0.718(3) 0.9170(10) 0.993(2) 0.047(5) Uiso d D 1 H

loop_
_atom_site_aniso_label
_atom_site_aniso_U_11
_atom_site_aniso_U_22
_atom_site_aniso_U_33
_atom_site_aniso_U_12
_atom_site_aniso_U_13
_atom_site_aniso_U_23
S1 0.0411(3) 0.0286(2) 0.0400(2) -0.0164(2) -0.0074(2) -0.0028(2)
O1 0.0510(10) 0.0390(10) 0.0570(10) -0.0150(10) -0.0190(10) 0.0050(10)
O2 0.0560(10) 0.0410(10) 0.0420(10) -0.0250(10) -0.0020(10) -0.0080(10)
O3 0.0490(10) 0.0370(10) 0.0560(10) -0.0250(10) -0.0060(10) -0.0070(10)
O4 0.0870(10) 0.0330(10) 0.0510(10) -0.0310(10) -0.0110(10) -0.0060(10)
O5 0.0660(10) 0.0390(10) 0.0550(10) -0.0270(10) -0.0140(10) 0.0070(10)
O6 0.0670(10) 0.0440(10) 0.0410(10) -0.0230(10) -0.0060(10) 0.0020(10)
N1 0.0440(10) 0.0670(10) 0.0550(10) -0.0220(10) -0.0070(10) -0.0140(10)
N2 0.0450(10) 0.0630(10) 0.0500(10) -0.0240(10) -0.0070(10) -0.0090(10)
N3 0.0490(10) 0.0530(10) 0.0480(10) -0.0250(10) -0.0130(10) 0.0020(10)
C1 0.0320(10) 0.0280(10) 0.0400(10) -0.0120(10) -0.0090(10) -0.0020(10)
C2 0.0370(10) 0.0300(10) 0.0380(10) -0.0140(10) -0.0080(10) -0.0060(10)
C3 0.0330(10) 0.0290(10) 0.0420(10) -0.0120(10) -0.0090(10) -0.0040(10)
C4 0.0360(10) 0.0350(10) 0.0400(10) -0.0120(10) -0.0080(10) 0.0000(10)
C5 0.0490(10) 0.0360(10) 0.0390(10) -0.0130(10) -0.0100(10) -0.0090(10)
C6 0.0450(10) 0.0280(10) 0.0440(10) -0.0130(10) -0.0110(10) -0.0070(10)
C7 0.0390(10) 0.0310(10) 0.0500(10) -0.0160(10) -0.0120(10) -0.0010(10)
C8 0.0460(10) 0.0410(10) 0.0400(10) -0.0210(10) -0.0130(10) 0.0080(10)

loop_
_atom_type_symbol
_atom_type_description
_atom_type_scat_dispersion_real
_atom_type_scat_dispersion_imag
_atom_type_scat_source
C C 0.0033 0.0016 'International Tables Vol C Tables 4.2.6.8 and 6.1.1.4'
H H 0.0000 0.0000 'International Tables Vol C Tables 4.2.6.8 and 6.1.1.4'
N N 0.0061 0.0033 'International Tables Vol C Tables 4.2.6.8 and 6.1.1.4'
O O 0.0106 0.0060 'International Tables Vol C Tables 4.2.6.8 and 6.1.1.4'
S S 0.1246 0.1234 'International Tables Vol C Tables 4.2.6.8 and 6.1.1.4'

loop_
_geom_angle_atom_site_label_1
_geom_angle_atom_site_label_2
_geom_angle_atom_site_label_3
_geom_angle
_geom_angle_publ_flag
O1 S1 O2 113.20(10) yes
O1 S1 O3 112.30(10) yes
O2 S1 O3 111.80(10) yes
O1 S1 C1 106.60(10) yes
O2 S1 C1 106.40(10) yes
O3 S1 C1 105.90(10) yes
C2 C1 C6 120.00(10) yes
C2 C1 S1 120.30(10) yes
C6 C1 S1 119.70(10) yes
C1 C2 C3 120.60(10) yes
C2 C3 C4 119.20(10) yes
C2 C3 C7 121.30(10) yes
C4 C3 C7 119.5(2) yes
O6 C4 C5 118.1(2) yes
O6 C4 C3 122.1(2) yes
C5 C4 C3 119.9(2) yes
C6 C5 C4 120.3(2) yes
C5 C6 C1 120.10(10) yes
O5 C7 O4 123.9(2) yes
O5 C7 C3 123.3(2) yes
O4 C7 C3 112.8(2) yes
N1 C8 N3 120.4(2) yes
N1 C8 N2 119.8(2) yes
N3 C8 N2 119.8(2) yes
C7 O4 H4o 116(2) no
C4 O6 H6o 103(2) no
C8 N1 H1n1 122(2) no
C8 N1 H1n2 119(2) no
H1n1 N1 H1n2 118(2) no
C8 N2 H2n1 121(2) no
C8 N2 H2n2 118(2) no
H2n1 N2 H2n2 120(2) no
C8 N3 H3n1 119(2) no
C8 N3 H3n2 119(2) no
H3n1 N3 H3n2 121(2) no
C1 C2 H2 122.0(10) no
C3 C2 H2 118.0(10) no
C6 C5 H5 120.0(10) no
C4 C5 H5 120.0(10) no
C5 C6 H6 119.0(10) no
C1 C6 H6 121.0(10) no

loop_
_geom_bond_atom_site_label_1
_geom_bond_atom_site_label_2
_geom_bond_distance
_geom_bond_publ_flag
S1 O1 1.4440(10) yes
S1 O2 1.4560(10) yes
S1 O3 1.4630(10) yes
S1 C1 1.762(2) yes
O4 C7 1.315(2) yes
O5 C7 1.212(2) yes
O6 C4 1.357(2) yes
N1 C8 1.313(2) yes
N2 C8 1.326(2) yes
N3 C8 1.317(2) yes
C1 C2 1.376(2) yes
C1 C6 1.397(2) yes
C2 C3 1.389(2) yes
C3 C4 1.400(2) yes
C3 C7 1.482(2) yes
C4 C5 1.393(2) yes
C5 C6 1.369(3) yes
O4 H4o 0.840(10) no
O6 H6o 0.850(10) no
N1 H1n1 0.840(10) no
N1 H1n2 0.840(10) no
N2 H2n1 0.850(10) no
N2 H2n2 0.850(10) no
N3 H3n1 0.860(10) no
N3 H3n2 0.860(10) no
C2 H2 0.940(10) no
C5 H5 0.950(10) no
C6 H6 0.950(10) no

loop_
_geom_hbond_atom_site_label_D
_geom_hbond_atom_site_label_H
_geom_hbond_atom_site_label_A
_geom_hbond_site_symmetry_A
_geom_hbond_distance_DH
_geom_hbond_distance_HA
_geom_hbond_distance_DA
_geom_hbond_angle_DHA
_geom_hbond_publ_flag
O4 H4o O3 1_545 0.840(10) 1.780(10) 2.611(2) 171(3) yes
O6 H6o O5 . 0.850(10) 1.80(2) 2.601(2) 155(3) yes
N1 H1n2 O1 . 0.840(10) 2.010(10) 2.851(2) 177(2) yes
N1 H1n1 O3 1_455 0.840(10) 2.050(10) 2.885(2) 172(2) yes
N2 H2n1 O2 . 0.850(10) 2.160(10) 2.988(2) 166(2) yes
N2 H2n2 O6 1_554 0.850(10) 2.52(2) 3.246(2) 143(2) yes
N3 H3n1 O6 1_554 0.860(10) 2.190(10) 3.006(2) 159(2) yes
N3 H3n2 O2 1_455 0.860(10) 2.130(10) 2.949(2) 160(2) yes

loop_
_geom_torsion_atom_site_label_1
_geom_torsion_atom_site_label_2
_geom_torsion_atom_site_label_3
_geom_torsion_atom_site_label_4
_geom_torsion
_geom_torsion_publ_flag
O1 S1 C1 C2 103.60(10) no
O2 S1 C1 C2 -17.6(2) no
O3 S1 C1 C2 -136.70(10) no
O1 S1 C1 C6 -73.9(2) no
O2 S1 C1 C6 165.00(10) no
O3 S1 C1 C6 45.9(2) no
C6 C1 C2 C3 -0.5(3) no
S1 C1 C2 C3 -177.90(10) no
C1 C2 C3 C4 0.5(2) no
C1 C2 C3 C7 -178.8(2) no
C2 C3 C4 O6 -179.7(2) no
C7 C3 C4 O6 -0.4(3) no
C2 C3 C4 C5 0.0(3) no
C7 C3 C4 C5 179.3(2) no
O6 C4 C5 C6 179.2(2) no
C3 C4 C5 C6 -0.5(3) no
C4 C5 C6 C1 0.5(3) no
C2 C1 C6 C5 0.0(3) no
S1 C1 C6 C5 177.40(10) no
C2 C3 C7 O5 -180.0(2) no
C4 C3 C7 O5 0.7(3) no
C2 C3 C7 O4 0.0(2) no
C4 C3 C7 O4 -179.3(2) no

loop_
_cod_related_entry_id
_cod_related_entry_database
_cod_related_entry_code
1 ChemSpider 30654733
